data_7032832
loop_
_publ_author_name
'Phonsri, Wasinee'
'Harding, David J.'
'Harding, Phimphaka'
'Murray, Keith S.'
'Moubaraki, Boujemaa'
'Gass, Ian A.'
'Cashion, John D.'
'Jameson, Guy N. L.'
'Adams, Harry'

_publ_section_title
;
 Stepped spin crossover in Fe(iii) halogen substituted
 quinolylsalicylaldimine complexes.
;
_journal_issue 46
_journal_name_full 'Dalton transactions (Cambridge, England : 2003)'
_journal_page_first 17509
_journal_page_last 17518
_journal_paper_doi 10.1039/c4dt01701c
_journal_volume 43
_journal_year 2014
_chemical_formula_moiety 'C32 H20 Cl2 Fe N4 O2, C N S, C H4 O '
_chemical_formula_sum 'C34 H24 Cl2 Fe N5 O3 S'
_chemical_formula_weight 709.39
_chemical_name_systematic
; 
 ? 
;
_space_group_IT_number 2
_symmetry_cell_setting triclinic
_symmetry_space_group_name_Hall '-P 1'
_symmetry_space_group_name_H-M 'P -1'
_atom_sites_solution_hydrogens geom
_atom_sites_solution_primary direct
_atom_sites_solution_secondary difmap
_audit_creation_method SHELXL-97
_cell_angle_alpha 105.652(7)
_cell_angle_beta 97.910(8)
_cell_angle_gamma 98.813(7)
_cell_formula_units_Z 2
_cell_length_a 10.0244(12)
_cell_length_b 12.1032(14)
_cell_length_c 13.0961(16)
_cell_measurement_reflns_used 2326
_cell_measurement_temperature 100(2)
_cell_measurement_theta_max 20.12
_cell_measurement_theta_min 2.41
_cell_volume 1485.0(3)
_computing_cell_refinement 'Bruker SAINT'
_computing_data_collection 'Bruker APEX2'
_computing_data_reduction 'Bruker SAINT'
_computing_molecular_graphics 'Bruker SHELXTL'
_computing_publication_material 'Bruker SHELXTL'
_computing_structure_refinement 'SHELXL-97 (Sheldrick, 2008)'
_computing_structure_solution 'SHELXS-97 (Sheldrick, 2008)'
_diffrn_ambient_temperature 100(2)
_diffrn_measured_fraction_theta_full 0.973
_diffrn_measured_fraction_theta_max 0.973
_diffrn_measurement_device_type 'Bruker APEX-II CCD'
_diffrn_measurement_method 'scans in phi and omega'
_diffrn_radiation_monochromator graphite
_diffrn_radiation_source 'fine-focus sealed tube'
_diffrn_radiation_type MoK\a
_diffrn_radiation_wavelength 0.71073
_diffrn_reflns_av_R_equivalents 0.0993
_diffrn_reflns_av_sigmaI/netI 0.1760
_diffrn_reflns_limit_h_max 13
_diffrn_reflns_limit_h_min -13
_diffrn_reflns_limit_k_max 15
_diffrn_reflns_limit_k_min -14
_diffrn_reflns_limit_l_max 16
_diffrn_reflns_limit_l_min -16
_diffrn_reflns_number 23398
_diffrn_reflns_theta_full 27.60
_diffrn_reflns_theta_max 27.60
_diffrn_reflns_theta_min 1.64
_exptl_absorpt_coefficient_mu 0.805
_exptl_absorpt_correction_T_max 0.9762
_exptl_absorpt_correction_T_min 0.8427
_exptl_absorpt_correction_type multi-scan
_exptl_absorpt_process_details sadabs
_exptl_crystal_colour black
_exptl_crystal_density_diffrn 1.587
_exptl_crystal_density_method 'not measured'
_exptl_crystal_description Plate
_exptl_crystal_F_000 726
_exptl_crystal_size_max 0.22
_exptl_crystal_size_mid 0.15
_exptl_crystal_size_min 0.03
_refine_diff_density_max 1.591
_refine_diff_density_min -0.697
_refine_diff_density_rms 0.125
_refine_ls_extinction_method none
_refine_ls_goodness_of_fit_ref 1.035
_refine_ls_hydrogen_treatment constr
_refine_ls_matrix_type full
_refine_ls_number_parameters 417
_refine_ls_number_reflns 6678
_refine_ls_number_restraints 0
_refine_ls_restrained_S_all 1.035
_refine_ls_R_factor_all 0.1829
_refine_ls_R_factor_gt 0.0818
_refine_ls_shift/su_max 0.000
_refine_ls_shift/su_mean 0.000
_refine_ls_structure_factor_coef Fsqd
_refine_ls_weighting_details 'calc w=1/[\s^2^(Fo^2^)+(0.0858P)^2^+1.8671P] where P=(Fo^2^+2Fc^2^)/3'
_refine_ls_weighting_scheme calc
_refine_ls_wR_factor_gt 0.1755
_refine_ls_wR_factor_ref 0.2156
_reflns_number_gt 3319
_reflns_number_total 6678
_reflns_threshold_expression >2sigma(I)
_cod_data_source_file c4dt01701c2.cif
_cod_data_source_block wp48_0m
_cod_depositor_comments
;
The following automatic conversions were performed:

'_symmetry_cell_setting' value 'Triclinic' changed to 'triclinic'
according to
/usr/data/users/saulius/crontab/automatic-downloads/rss-feeds/RSC/lib/dictionaries/cif_core.dic
dictionary named 'cif_core.dic' version 2.4.2 from 2011-04-26.

Automatic conversion script
Id: cif_fix_values 2827 2014-09-09 07:05:25Z andrius 

 Adding full bibliography for 7032829--7032835.cif.
;
_cod_original_sg_symbol_H-M P-1
_cod_database_code 7032832

loop_
_symmetry_equiv_pos_as_xyz
'x, y, z'
'-x, -y, -z'

loop_
_atom_site_label
_atom_site_type_symbol
_atom_site_fract_x
_atom_site_fract_y
_atom_site_fract_z
_atom_site_U_iso_or_equiv
_atom_site_adp_type
_atom_site_occupancy
_atom_site_symmetry_multiplicity
_atom_site_calc_flag
_atom_site_refinement_flags
Fe1 Fe 0.52462(9) 0.29045(7) 0.13610(7) 0.0209(3) Uani 1 1 d .
Cl1 Cl 0.95362(17) 0.53645(14) -0.17901(14) 0.0364(5) Uani 1 1 d .
Cl2 Cl -0.05425(16) -0.15446(14) -0.18792(14) 0.0334(4) Uani 1 1 d .
S1 S 0.17454(19) 0.28514(16) 0.63944(16) 0.0392(5) Uani 1 1 d .
O1 O 0.6295(4) 0.2455(3) 0.0295(3) 0.0237(10) Uani 1 1 d .
O2 O 0.3642(4) 0.2699(3) 0.0353(3) 0.0226(10) Uani 1 1 d .
N1 N 0.4289(5) 0.3467(4) 0.2571(4) 0.0245(12) Uani 1 1 d .
N2 N 0.5582(5) 0.4568(4) 0.1439(4) 0.0199(11) Uani 1 1 d .
N3 N 0.6871(5) 0.3061(4) 0.2463(4) 0.0188(11) Uani 1 1 d .
N4 N 0.4933(5) 0.1293(4) 0.1395(4) 0.0213(12) Uani 1 1 d .
N5 N -0.0828(7) 0.1501(7) 0.6373(5) 0.071(2) Uani 1 1 d .
C1 C 0.3679(6) 0.2862(6) 0.3133(5) 0.0294(16) Uani 1 1 d .
H1 H 0.3671 0.2046 0.2954 0.035 Uiso 1 1 calc R
C2 C 0.3046(7) 0.3356(7) 0.3974(6) 0.0369(18) Uani 1 1 d .
H2 H 0.2618 0.2887 0.4361 0.044 Uiso 1 1 calc R
C3 C 0.3048(7) 0.4531(6) 0.4238(6) 0.0368(18) Uani 1 1 d .
H3 H 0.2630 0.4886 0.4818 0.044 Uiso 1 1 calc R
C4 C 0.3669(6) 0.5213(6) 0.3652(6) 0.0334(17) Uani 1 1 d .
C5 C 0.3721(7) 0.6433(6) 0.3847(6) 0.0413(19) Uani 1 1 d .
H5 H 0.3311 0.6837 0.4410 0.050 Uiso 1 1 calc R
C6 C 0.4347(7) 0.7036(6) 0.3245(6) 0.0384(19) Uani 1 1 d .
H6 H 0.4341 0.7846 0.3373 0.046 Uiso 1 1 calc R
C7 C 0.5010(6) 0.6456(5) 0.2423(5) 0.0286(16) Uani 1 1 d .
H7 H 0.5474 0.6888 0.2025 0.034 Uiso 1 1 calc R
C8 C 0.4987(6) 0.5270(5) 0.2201(5) 0.0234(14) Uani 1 1 d .
C9 C 0.4303(6) 0.4652(5) 0.2816(5) 0.0252(15) Uani 1 1 d .
C10 C 0.6308(6) 0.5008(5) 0.0834(5) 0.0223(14) Uani 1 1 d .
H10 H 0.6369 0.5818 0.0912 0.027 Uiso 1 1 calc R
C11 C 0.7016(6) 0.4386(5) 0.0069(5) 0.0220(14) Uani 1 1 d .
C12 C 0.7819(6) 0.5034(5) -0.0460(5) 0.0228(14) Uani 1 1 d .
H12 H 0.7837 0.5849 -0.0317 0.027 Uiso 1 1 calc R
C13 C 0.8559(7) 0.4514(6) -0.1165(5) 0.0291(16) Uani 1 1 d .
C14 C 0.8602(8) 0.3339(5) -0.1386(5) 0.0316(17) Uani 1 1 d .
H14 H 0.9174 0.2997 -0.1850 0.038 Uiso 1 1 calc R
C15 C 0.7787(7) 0.2677(5) -0.0912(5) 0.0262(15) Uani 1 1 d .
H15 H 0.7749 0.1856 -0.1106 0.031 Uiso 1 1 calc R
C16 C 0.7010(6) 0.3163(5) -0.0152(5) 0.0190(13) Uani 1 1 d .
C17 C 0.7865(6) 0.3996(5) 0.2952(5) 0.0253(15) Uani 1 1 d .
H17 H 0.7831 0.4706 0.2778 0.030 Uiso 1 1 calc R
C18 C 0.8942(6) 0.3953(5) 0.3708(5) 0.0216(14) Uani 1 1 d .
H18 H 0.9627 0.4641 0.4042 0.026 Uiso 1 1 calc R
C19 C 0.9070(7) 0.2972(6) 0.3997(5) 0.0315(16) Uani 1 1 d .
H19 H 0.9818 0.2977 0.4530 0.038 Uiso 1 1 calc R
C20 C 0.8055(7) 0.1938(6) 0.3481(5) 0.0285(16) Uani 1 1 d .
C21 C 0.8065(7) 0.0858(6) 0.3670(5) 0.0332(17) Uani 1 1 d .
H21 H 0.8780 0.0779 0.4187 0.040 Uiso 1 1 calc R
C22 C 0.7043(6) -0.0093(6) 0.3109(5) 0.0311(16) Uani 1 1 d .
H22 H 0.7062 -0.0827 0.3238 0.037 Uiso 1 1 calc R
C23 C 0.5976(7) 0.0004(6) 0.2352(5) 0.0311(16) Uani 1 1 d .
H23 H 0.5284 -0.0667 0.1972 0.037 Uiso 1 1 calc R
C24 C 0.5907(7) 0.1049(5) 0.2144(5) 0.0243(15) Uani 1 1 d .
C25 C 0.6979(6) 0.2034(5) 0.2725(5) 0.0228(14) Uani 1 1 d .
C26 C 0.3942(6) 0.0458(5) 0.0768(5) 0.0226(14) Uani 1 1 d .
H26 H 0.3940 -0.0312 0.0812 0.027 Uiso 1 1 calc R
C27 C 0.2868(6) 0.0612(5) 0.0023(5) 0.0221(14) Uani 1 1 d .
C28 C 0.1825(6) -0.0378(5) -0.0530(5) 0.0248(15) Uani 1 1 d .
H28 H 0.1890 -0.1111 -0.0414 0.030 Uiso 1 1 calc R
C29 C 0.0739(7) -0.0302(5) -0.1221(5) 0.0278(16) Uani 1 1 d .
C30 C 0.0581(8) 0.0750(5) -0.1423(5) 0.0341(17) Uani 1 1 d .
H30 H -0.0198 0.0794 -0.1901 0.041 Uiso 1 1 calc R
C31 C 0.1622(7) 0.1743(5) -0.0890(5) 0.0299(16) Uani 1 1 d .
H31 H 0.1557 0.2462 -0.1037 0.036 Uiso 1 1 calc R
C32 C 0.2741(6) 0.1701(5) -0.0156(5) 0.0237(15) Uani 1 1 d .
C33 C 0.0246(9) 0.2074(7) 0.6379(6) 0.051(2) Uani 1 1 d .
C1S C 0.6343(11) 0.9506(8) 0.5775(8) 0.082(3) Uani 1 1 d .
H1S1 H 0.6197 1.0010 0.5314 0.122 Uiso 1 1 calc R
H1S2 H 0.5462 0.9023 0.5770 0.122 Uiso 1 1 calc R
H1S3 H 0.6969 0.8998 0.5502 0.122 Uiso 1 1 calc R
O1S O 0.6876(7) 1.0150(7) 0.6755(5) 0.084(2) Uani 1 1 d .
H1S H 0.7692 1.0466 0.6781 0.126 Uiso 1 1 calc R

loop_
_atom_site_aniso_label
_atom_site_aniso_U_11
_atom_site_aniso_U_22
_atom_site_aniso_U_33
_atom_site_aniso_U_23
_atom_site_aniso_U_13
_atom_site_aniso_U_12
Fe1 0.0185(5) 0.0181(5) 0.0283(6) 0.0092(4) 0.0065(4) 0.0041(4)
Cl1 0.0308(10) 0.0360(10) 0.0516(12) 0.0261(9) 0.0170(8) 0.0027(7)
Cl2 0.0248(9) 0.0265(9) 0.0434(11) 0.0056(8) 0.0059(7) -0.0023(7)
S1 0.0351(11) 0.0354(10) 0.0487(13) 0.0163(9) 0.0075(9) 0.0055(8)
O1 0.028(3) 0.017(2) 0.032(3) 0.0123(19) 0.013(2) 0.0049(18)
O2 0.020(2) 0.015(2) 0.035(3) 0.0117(19) 0.0035(19) 0.0015(17)
N1 0.012(3) 0.029(3) 0.030(3) 0.008(2) 0.001(2) 0.000(2)
N2 0.012(3) 0.027(3) 0.024(3) 0.014(2) 0.003(2) 0.005(2)
N3 0.013(3) 0.019(3) 0.027(3) 0.008(2) 0.009(2) 0.005(2)
N4 0.019(3) 0.014(3) 0.031(3) 0.006(2) 0.008(2) 0.004(2)
N5 0.043(5) 0.109(6) 0.044(5) 0.005(4) 0.018(4) -0.007(4)
C1 0.017(4) 0.032(4) 0.037(4) 0.011(3) 0.006(3) 0.000(3)
C2 0.019(4) 0.056(5) 0.040(5) 0.018(4) 0.012(3) 0.007(3)
C3 0.021(4) 0.046(5) 0.036(4) -0.001(4) 0.009(3) 0.007(3)
C4 0.016(4) 0.034(4) 0.046(5) 0.004(3) 0.007(3) 0.004(3)
C5 0.036(5) 0.040(4) 0.042(5) -0.003(4) 0.014(3) 0.007(3)
C6 0.030(4) 0.024(4) 0.051(5) 0.001(4) -0.001(3) 0.004(3)
C7 0.016(3) 0.029(4) 0.039(4) 0.008(3) -0.001(3) 0.007(3)
C8 0.013(3) 0.023(3) 0.029(4) 0.002(3) 0.000(3) 0.002(3)
C9 0.014(3) 0.026(4) 0.031(4) 0.002(3) -0.002(3) 0.004(3)
C10 0.017(3) 0.017(3) 0.032(4) 0.005(3) 0.001(3) 0.010(3)
C11 0.016(3) 0.021(3) 0.032(4) 0.013(3) 0.005(3) 0.003(3)
C12 0.016(3) 0.017(3) 0.037(4) 0.013(3) 0.004(3) -0.002(3)
C13 0.028(4) 0.033(4) 0.033(4) 0.020(3) 0.010(3) 0.005(3)
C14 0.067(5) 0.017(3) 0.021(4) 0.013(3) 0.015(3) 0.018(3)
C15 0.031(4) 0.021(3) 0.032(4) 0.012(3) 0.013(3) 0.010(3)
C16 0.016(3) 0.014(3) 0.030(4) 0.010(3) 0.003(3) 0.003(2)
C17 0.025(4) 0.024(4) 0.029(4) 0.010(3) 0.010(3) 0.005(3)
C18 0.016(3) 0.029(4) 0.022(4) 0.011(3) 0.004(3) 0.006(3)
C19 0.028(4) 0.042(4) 0.027(4) 0.017(3) 0.005(3) 0.003(3)
C20 0.027(4) 0.036(4) 0.025(4) 0.015(3) 0.002(3) 0.007(3)
C21 0.039(4) 0.036(4) 0.031(4) 0.022(3) 0.001(3) 0.008(3)
C22 0.022(4) 0.033(4) 0.048(5) 0.026(3) 0.009(3) 0.010(3)
C23 0.038(4) 0.024(4) 0.039(4) 0.019(3) 0.011(3) 0.008(3)
C24 0.031(4) 0.022(3) 0.026(4) 0.013(3) 0.014(3) 0.007(3)
C25 0.022(4) 0.023(3) 0.030(4) 0.014(3) 0.012(3) 0.008(3)
C26 0.019(3) 0.016(3) 0.036(4) 0.013(3) 0.010(3) 0.002(3)
C27 0.018(3) 0.022(3) 0.028(4) 0.008(3) 0.008(3) 0.005(3)
C28 0.020(4) 0.017(3) 0.039(4) 0.011(3) 0.011(3) 0.000(3)
C29 0.026(4) 0.020(3) 0.029(4) 0.000(3) 0.003(3) -0.002(3)
C30 0.052(5) 0.019(4) 0.031(4) 0.004(3) 0.002(3) 0.018(3)
C31 0.033(4) 0.017(3) 0.043(4) 0.011(3) 0.004(3) 0.015(3)
C32 0.022(4) 0.015(3) 0.036(4) 0.009(3) 0.007(3) 0.005(3)
C33 0.054(6) 0.063(6) 0.037(5) 0.012(4) 0.014(4) 0.018(5)
C1S 0.120(10) 0.063(7) 0.076(8) 0.037(6) 0.046(7) 0.006(6)
O1S 0.057(5) 0.119(6) 0.056(4) 0.002(4) 0.025(3) -0.008(4)

loop_
_atom_type_symbol
_atom_type_description
_atom_type_scat_dispersion_real
_atom_type_scat_dispersion_imag
_atom_type_scat_source
C C 0.0033 0.0016 'International Tables Vol C Tables 4.2.6.8 and 6.1.1.4'
H H 0.0000 0.0000 'International Tables Vol C Tables 4.2.6.8 and 6.1.1.4'
N N 0.0061 0.0033 'International Tables Vol C Tables 4.2.6.8 and 6.1.1.4'
O O 0.0106 0.0060 'International Tables Vol C Tables 4.2.6.8 and 6.1.1.4'
S S 0.1246 0.1234 'International Tables Vol C Tables 4.2.6.8 and 6.1.1.4'
Cl Cl 0.1484 0.1585 'International Tables Vol C Tables 4.2.6.8 and 6.1.1.4'
Fe Fe 0.3463 0.8444 'International Tables Vol C Tables 4.2.6.8 and 6.1.1.4'

loop_
_geom_angle_atom_site_label_1
_geom_angle_atom_site_label_2
_geom_angle_atom_site_label_3
_geom_angle
O2 Fe1 O1 93.46(18)
O2 Fe1 N4 94.75(19)
O1 Fe1 N4 87.47(19)
O2 Fe1 N2 87.82(18)
O1 Fe1 N2 95.57(18)
N4 Fe1 N2 175.9(2)
O2 Fe1 N3 176.60(18)
O1 Fe1 N3 88.65(19)
N4 Fe1 N3 82.7(2)
N2 Fe1 N3 94.63(19)
O2 Fe1 N1 90.97(19)
O1 Fe1 N1 174.94(19)
N4 Fe1 N1 94.6(2)
N2 Fe1 N1 82.1(2)
N3 Fe1 N1 87.0(2)
C16 O1 Fe1 126.3(4)
C32 O2 Fe1 127.3(4)
C1 N1 C9 119.1(6)
C1 N1 Fe1 128.4(5)
C9 N1 Fe1 112.5(4)
C10 N2 C8 121.3(5)
C10 N2 Fe1 123.8(4)
C8 N2 Fe1 114.9(4)
C17 N3 C25 117.5(5)
C17 N3 Fe1 128.6(4)
C25 N3 Fe1 113.9(4)
C26 N4 C24 120.3(5)
C26 N4 Fe1 124.9(4)
C24 N4 Fe1 114.8(4)
N1 C1 C2 123.3(6)
N1 C1 H1 118.4
C2 C1 H1 118.4
C3 C2 C1 118.9(7)
C3 C2 H2 120.5
C1 C2 H2 120.5
C2 C3 C4 120.0(6)
C2 C3 H3 120.0
C4 C3 H3 120.0
C3 C4 C9 117.9(6)
C3 C4 C5 124.9(6)
C9 C4 C5 117.3(6)
C6 C5 C4 121.4(7)
C6 C5 H5 119.3
C4 C5 H5 119.3
C5 C6 C7 120.2(6)
C5 C6 H6 119.9
C7 C6 H6 119.9
C8 C7 C6 120.6(6)
C8 C7 H7 119.7
C6 C7 H7 119.7
C7 C8 N2 128.4(6)
C7 C8 C9 118.4(6)
N2 C8 C9 113.2(5)
N1 C9 C4 120.8(6)
N1 C9 C8 117.2(6)
C4 C9 C8 122.0(6)
N2 C10 C11 126.1(5)
N2 C10 H10 117.0
C11 C10 H10 117.0
C12 C11 C10 117.6(5)
C12 C11 C16 118.6(6)
C10 C11 C16 123.7(5)
C13 C12 C11 121.1(6)
C13 C12 H12 119.5
C11 C12 H12 119.5
C12 C13 C14 122.1(6)
C12 C13 Cl1 118.9(5)
C14 C13 Cl1 118.9(5)
C15 C14 C13 117.9(6)
C15 C14 H14 121.0
C13 C14 H14 121.0
C14 C15 C16 122.9(6)
C14 C15 H15 118.5
C16 C15 H15 118.5
O1 C16 C15 118.5(5)
O1 C16 C11 124.3(5)
C15 C16 C11 117.2(5)
N3 C17 C18 121.1(6)
N3 C17 H17 119.5
C18 C17 H17 119.5
C19 C18 C17 123.1(6)
C19 C18 H18 118.5
C17 C18 H18 118.5
C18 C19 C20 118.3(6)
C18 C19 H19 120.8
C20 C19 H19 120.8
C21 C20 C25 118.8(6)
C21 C20 C19 125.0(6)
C25 C20 C19 116.2(6)
C22 C21 C20 120.1(6)
C22 C21 H21 120.0
C20 C21 H21 120.0
C21 C22 C23 120.9(6)
C21 C22 H22 119.5
C23 C22 H22 119.5
C24 C23 C22 121.4(6)
C24 C23 H23 119.3
C22 C23 H23 119.3
C23 C24 N4 128.7(6)
C23 C24 C25 117.4(6)
N4 C24 C25 113.8(5)
N3 C25 C20 123.8(5)
N3 C25 C24 114.8(6)
C20 C25 C24 121.3(6)
N4 C26 C27 125.1(6)
N4 C26 H26 117.4
C27 C26 H26 117.4
C28 C27 C26 117.2(6)
C28 C27 C32 118.3(6)
C26 C27 C32 124.3(5)
C29 C28 C27 121.2(6)
C29 C28 H28 119.4
C27 C28 H28 119.4
C28 C29 C30 122.2(6)
C28 C29 Cl2 119.8(5)
C30 C29 Cl2 118.0(5)
C29 C30 C31 117.5(6)
C29 C30 H30 121.3
C31 C30 H30 121.3
C32 C31 C30 121.9(6)
C32 C31 H31 119.1
C30 C31 H31 119.1
O2 C32 C31 117.8(5)
O2 C32 C27 123.3(6)
C31 C32 C27 118.9(5)
N5 C33 S1 179.0(9)
O1S C1S H1S1 109.5
O1S C1S H1S2 109.5
H1S1 C1S H1S2 109.5
O1S C1S H1S3 109.5
H1S1 C1S H1S3 109.5
H1S2 C1S H1S3 109.5
C1S O1S H1S 109.5

loop_
_geom_bond_atom_site_label_1
_geom_bond_atom_site_label_2
_geom_bond_distance
Fe1 O2 1.872(4)
Fe1 O1 1.876(4)
Fe1 N4 1.941(5)
Fe1 N2 1.962(5)
Fe1 N3 1.970(5)
Fe1 N1 1.982(5)
Cl1 C13 1.748(6)
Cl2 C29 1.749(6)
S1 C33 1.640(9)
O1 C16 1.337(7)
O2 C32 1.336(7)
N1 C1 1.315(8)
N1 C9 1.380(8)
N2 C10 1.308(7)
N2 C8 1.391(8)
N3 C17 1.331(7)
N3 C25 1.392(7)
N4 C26 1.305(7)
N4 C24 1.408(8)
N5 C33 1.186(10)
C1 C2 1.389(9)
C1 H1 0.9500
C2 C3 1.369(10)
C2 H2 0.9500
C3 C4 1.404(9)
C3 H3 0.9500
C4 C9 1.410(9)
C4 C5 1.420(10)
C5 C6 1.362(10)
C5 H5 0.9500
C6 C7 1.423(9)
C6 H6 0.9500
C7 C8 1.381(8)
C7 H7 0.9500
C8 C9 1.413(9)
C10 C11 1.423(8)
C10 H10 0.9500
C11 C12 1.413(8)
C11 C16 1.429(8)
C12 C13 1.348(9)
C12 H12 0.9500
C13 C14 1.382(8)
C14 C15 1.379(9)
C14 H14 0.9500
C15 C16 1.407(8)
C15 H15 0.9500
C17 C18 1.379(8)
C17 H17 0.9500
C18 C19 1.357(9)
C18 H18 0.9500
C19 C20 1.422(9)
C19 H19 0.9500
C20 C21 1.397(9)
C20 C25 1.401(9)
C21 C22 1.375(9)
C21 H21 0.9500
C22 C23 1.397(9)
C22 H22 0.9500
C23 C24 1.373(8)
C23 H23 0.9500
C24 C25 1.431(8)
C26 C27 1.419(9)
C26 H26 0.9500
C27 C28 1.411(8)
C27 C32 1.422(8)
C28 C29 1.348(9)
C28 H28 0.9500
C29 C30 1.395(9)
C30 C31 1.408(9)
C30 H30 0.9500
C31 C32 1.390(9)
C31 H31 0.9500
C1S O1S 1.297(10)
C1S H1S1 0.9800
C1S H1S2 0.9800
C1S H1S3 0.9800
O1S H1S 0.8400
